data_7706411
loop_
_publ_author_name
'Gupta, Priyanka'
'Siewert, Jan-Erik'
'Wellnitz, Tim'
'Fischer, Malte'
'Baumann, Wolgang'
'Beweries, Torsten'
'Hering-Junghans, Christian'

_publ_section_title
;
 Reactivity of phospha-Wittig reagents towards NHCs and NHOs.
;
_journal_issue 5
_journal_name_full 'Dalton transactions (Cambridge, England : 2003)'
_journal_page_first 1838
_journal_page_last 1844
_journal_paper_doi 10.1039/d1dt00071c
_journal_volume 50
_journal_year 2021
_chemical_formula_moiety 'C48 H69 N2 P'
_chemical_formula_sum 'C48 H69 N2 P'
_chemical_formula_weight 705.02
_space_group_crystal_system monoclinic
_space_group_IT_number 14
_space_group_name_Hall '-P 2ybc'
_space_group_name_H-M_alt 'P 1 21/c 1'
_atom_sites_solution_hydrogens mixed
_audit_creation_method SHELXL-2014/7
_audit_update_record
;
2020-11-27 deposited with the CCDC.	2021-01-13 downloaded from the CCDC.
;
_cell_angle_alpha 90
_cell_angle_beta 100.562(2)
_cell_angle_gamma 90
_cell_formula_units_Z 4
_cell_length_a 10.4692(4)
_cell_length_b 18.3677(7)
_cell_length_c 23.4081(9)
_cell_measurement_reflns_used 9855
_cell_measurement_temperature 150(2)
_cell_measurement_theta_max 66.63
_cell_measurement_theta_min 3.84
_cell_volume 4425.0(3)
_computing_cell_refinement 'SAINT (Bruker, 2013)'
_computing_data_collection 'APEX2 (Bruker, 2014)'
_computing_data_reduction SAINT
_computing_molecular_graphics 'ORTEP-3v2.01 (Farrugia, 1997)'
_computing_publication_material 'SHELXL-2014/7 (Sheldrick, 2014)'
_computing_structure_refinement 'SHELXL-2014/7 (Sheldrick, 2014)'
_computing_structure_solution 'SHELXS-97 (Sheldrick, 1997)'
_diffrn_ambient_temperature 150(2)
_diffrn_measured_fraction_theta_full 0.993
_diffrn_measured_fraction_theta_max 0.993
_diffrn_measurement_device_type 'Bruker APEX-II CCD'
_diffrn_measurement_method '\f and \w scans'
_diffrn_radiation_monochromator multilayer
_diffrn_radiation_source microfocus
_diffrn_radiation_type CuK\a
_diffrn_radiation_wavelength 1.54178
_diffrn_reflns_av_R_equivalents 0.0332
_diffrn_reflns_av_unetI/netI 0.0256
_diffrn_reflns_Laue_measured_fraction_full 0.993
_diffrn_reflns_Laue_measured_fraction_max 0.993
_diffrn_reflns_limit_h_max 10
_diffrn_reflns_limit_h_min -12
_diffrn_reflns_limit_k_max 21
_diffrn_reflns_limit_k_min -21
_diffrn_reflns_limit_l_max 27
_diffrn_reflns_limit_l_min -27
_diffrn_reflns_number 36806
_diffrn_reflns_point_group_measured_fraction_full 0.993
_diffrn_reflns_point_group_measured_fraction_max 0.993
_diffrn_reflns_theta_full 66.667
_diffrn_reflns_theta_max 66.667
_diffrn_reflns_theta_min 3.078
_exptl_absorpt_coefficient_mu 0.776
_exptl_absorpt_correction_T_max 0.948
_exptl_absorpt_correction_T_min 0.873
_exptl_absorpt_correction_type multi-scan
_exptl_absorpt_process_details 'SADABS 2014/5'
_exptl_crystal_colour yellow
_exptl_crystal_density_diffrn 1.058
_exptl_crystal_description block
_exptl_crystal_F_000 1544
_exptl_crystal_size_max 0.180
_exptl_crystal_size_mid 0.140
_exptl_crystal_size_min 0.070
_refine_diff_density_max 1.065
_refine_diff_density_min -0.417
_refine_diff_density_rms 0.044
_refine_ls_extinction_method none
_refine_ls_goodness_of_fit_ref 1.046
_refine_ls_hydrogen_treatment mixed
_refine_ls_matrix_type full
_refine_ls_number_parameters 509
_refine_ls_number_reflns 7781
_refine_ls_number_restraints 0
_refine_ls_restrained_S_all 1.046
_refine_ls_R_factor_all 0.0534
_refine_ls_R_factor_gt 0.0496
_refine_ls_shift/su_max 0.001
_refine_ls_shift/su_mean 0.000
_refine_ls_structure_factor_coef Fsqd
_refine_ls_weighting_details 'w=1/[\s^2^(Fo^2^)+(0.0674P)^2^+2.3717P] where P=(Fo^2^+2Fc^2^)/3'
_refine_ls_weighting_scheme calc
_refine_ls_wR_factor_gt 0.1326
_refine_ls_wR_factor_ref 0.1369
_reflns_Friedel_coverage 0.000
_reflns_number_gt 7065
_reflns_number_total 7781
_reflns_threshold_expression 'I > 2\s(I)'
_cod_data_source_file d1dt00071c2.cif
_cod_data_source_block ax1871_MesStarPHC3H3IDip_cmp17
_cod_depositor_comments 'Adding full bibliography for 7706402--7706412.cif.'
_cod_original_sg_symbol_H-M 'P 21/c'
_cod_database_code 7706411
_shelx_shelxl_version_number 2014/7
_shelx_space_group_comment
;
The symmetry employed for this shelxl refinement is uniquely defined
by the following loop, which should always be used as a source of
symmetry information in preference to the above space-group names.
They are only intended as comments.
;
_shelx_estimated_absorpt_t_min 0.873
_shelx_estimated_absorpt_t_max 0.948

loop_
_space_group_symop_operation_xyz
'x, y, z'
'-x, y+1/2, -z+1/2'
'-x, -y, -z'
'x, -y-1/2, z-1/2'

loop_
_atom_site_label
_atom_site_type_symbol
_atom_site_fract_x
_atom_site_fract_y
_atom_site_fract_z
_atom_site_U_iso_or_equiv
_atom_site_adp_type
_atom_site_occupancy
_atom_site_site_symmetry_order
_atom_site_calc_flag
_atom_site_refinement_flags_posn
_atom_site_refinement_flags_adp
_atom_site_refinement_flags_occupancy
_atom_site_disorder_assembly
_atom_site_disorder_group
P1 P 0.58490(5) 0.27133(2) 0.47903(2) 0.03501(14) Uani 1 1 d . . . . .
N1 N 0.60762(13) 0.09617(7) 0.67034(6) 0.0278(3) Uani 1 1 d . . . . .
N2 N 0.66795(13) 0.19490(7) 0.72027(6) 0.0275(3) Uani 1 1 d . . . . .
C1 C 0.63256(15) 0.16948(8) 0.66373(7) 0.0256(3) Uani 1 1 d . . . . .
C2 C 0.66387(17) 0.13812(9) 0.75977(7) 0.0317(4) Uani 1 1 d . . . . .
H2 H 0.6846 0.1416 0.8009 0.038 Uiso 1 1 calc R U . . .
C3 C 0.62580(17) 0.07844(9) 0.72926(7) 0.0320(4) Uani 1 1 d . . . . .
H3 H 0.6132 0.0318 0.7448 0.038 Uiso 1 1 calc R U . . .
C4 C 0.62123(16) 0.20485(9) 0.61122(7) 0.0298(3) Uani 1 1 d . . . . .
H4 H 0.5992 0.1754 0.5775 0.036 Uiso 1 1 calc R U . . .
C5 C 0.63862(17) 0.28032(9) 0.60140(7) 0.0323(4) Uani 1 1 d . . . . .
H5 H 0.6623 0.3097 0.6351 0.039 Uiso 1 1 calc R U . . .
C6 C 0.62524(18) 0.31509(9) 0.54959(7) 0.0344(4) Uani 1 1 d . . . . .
H6 H 0.6380 0.3663 0.5502 0.041 Uiso 1 1 calc R U . . .
C7 C 0.71804(16) 0.26580(8) 0.73728(7) 0.0274(3) Uani 1 1 d . . . . .
C8 C 0.84902(17) 0.27988(9) 0.73692(7) 0.0322(4) Uani 1 1 d . . . . .
C9 C 0.89454(19) 0.34959(11) 0.75222(8) 0.0409(4) Uani 1 1 d . . . . .
H9 H 0.9832 0.3610 0.7526 0.049 Uiso 1 1 calc R U . . .
C10 C 0.8125(2) 0.40238(10) 0.76685(9) 0.0436(4) Uani 1 1 d . . . . .
H10 H 0.8448 0.4501 0.7762 0.052 Uiso 1 1 calc R U . . .
C11 C 0.68451(19) 0.38678(10) 0.76810(8) 0.0387(4) Uani 1 1 d . . . . .
H11 H 0.6300 0.4236 0.7790 0.046 Uiso 1 1 calc R U . . .
C12 C 0.63371(17) 0.31775(9) 0.75355(7) 0.0306(4) Uani 1 1 d . . . . .
C13 C 0.93846(18) 0.22200(10) 0.71952(8) 0.0379(4) Uani 1 1 d . . . . .
H13 H 0.8818 0.1812 0.7015 0.045 Uiso 1 1 calc R U . . .
C14 C 1.0285(3) 0.19083(19) 0.77153(11) 0.0883(11) Uani 1 1 d . . . . .
H14A H 1.0785 0.1507 0.7590 0.132 Uiso 1 1 calc R U . . .
H14B H 0.9774 0.1727 0.7997 0.132 Uiso 1 1 calc R U . . .
H14C H 1.0881 0.2289 0.7897 0.132 Uiso 1 1 calc R U . . .
C15 C 1.0101(3) 0.24988(16) 0.67402(12) 0.0720(8) Uani 1 1 d . . . . .
H15A H 1.0748 0.2859 0.6914 0.108 Uiso 1 1 calc R U . . .
H15B H 0.9484 0.2727 0.6426 0.108 Uiso 1 1 calc R U . . .
H15C H 1.0538 0.2093 0.6584 0.108 Uiso 1 1 calc R U . . .
C16 C 0.49194(17) 0.30016(10) 0.75298(8) 0.0371(4) Uani 1 1 d . . . . .
H16 H 0.4856 0.2464 0.7588 0.045 Uiso 1 1 calc R U . . .
C17 C 0.4099(2) 0.31819(15) 0.69391(10) 0.0590(6) Uani 1 1 d . . . . .
H17A H 0.4167 0.3703 0.6861 0.088 Uiso 1 1 calc R U . . .
H17B H 0.3189 0.3057 0.6940 0.088 Uiso 1 1 calc R U . . .
H17C H 0.4413 0.2901 0.6637 0.088 Uiso 1 1 calc R U . . .
C18 C 0.4388(2) 0.33744(13) 0.80200(10) 0.0553(6) Uani 1 1 d . . . . .
H18A H 0.4960 0.3272 0.8392 0.083 Uiso 1 1 calc R U . . .
H18B H 0.3514 0.3189 0.8030 0.083 Uiso 1 1 calc R U . . .
H18C H 0.4347 0.3901 0.7953 0.083 Uiso 1 1 calc R U . . .
C19 C 0.55344(15) 0.04638(8) 0.62530(7) 0.0260(3) Uani 1 1 d . . . . .
C20 C 0.41951(16) 0.04898(9) 0.60386(7) 0.0316(4) Uani 1 1 d . . . . .
C21 C 0.36677(19) -0.00482(11) 0.56487(8) 0.0426(4) Uani 1 1 d . . . . .
H21 H 0.2761 -0.0047 0.5498 0.051 Uiso 1 1 calc R U . . .
C22 C 0.4432(2) -0.05800(10) 0.54786(8) 0.0464(5) Uani 1 1 d . . . . .
H22 H 0.4047 -0.0948 0.5218 0.056 Uiso 1 1 calc R U . . .
C23 C 0.5752(2) -0.05878(10) 0.56813(8) 0.0426(5) Uani 1 1 d . . . . .
H23 H 0.6270 -0.0956 0.5552 0.051 Uiso 1 1 calc R U . . .
C24 C 0.63412(17) -0.00629(9) 0.60729(7) 0.0331(4) Uani 1 1 d . . . . .
C25 C 0.33362(18) 0.10731(11) 0.62323(9) 0.0405(4) Uani 1 1 d . . . . .
H25 H 0.3921 0.1444 0.6458 0.049 Uiso 1 1 calc R U . . .
C26 C 0.2508(3) 0.14631(16) 0.57227(11) 0.0703(7) Uani 1 1 d . . . . .
H26A H 0.3068 0.1658 0.5467 0.106 Uiso 1 1 calc R U . . .
H26B H 0.2036 0.1863 0.5868 0.106 Uiso 1 1 calc R U . . .
H26C H 0.1885 0.1119 0.5505 0.106 Uiso 1 1 calc R U . . .
C27 C 0.2509(2) 0.07468(15) 0.66418(12) 0.0670(7) Uani 1 1 d . . . . .
H27A H 0.1940 0.0370 0.6437 0.101 Uiso 1 1 calc R U . . .
H27B H 0.1979 0.1130 0.6773 0.101 Uiso 1 1 calc R U . . .
H27C H 0.3077 0.0531 0.6979 0.101 Uiso 1 1 calc R U . . .
C28A C 0.7777(6) -0.0081(3) 0.6300(3) 0.0399(11) Uani 0.783(12) 1 d . . P A 1
H28A H 0.7935 0.0027 0.6726 0.048 Uiso 0.783(12) 1 calc R U P A 1
C29A C 0.8408(4) -0.0820(2) 0.6205(3) 0.0593(13) Uani 0.783(12) 1 d . . P A 1
H29A H 0.7962 -0.1209 0.6378 0.089 Uiso 0.783(12) 1 calc R U P A 1
H29B H 0.9327 -0.0812 0.6390 0.089 Uiso 0.783(12) 1 calc R U P A 1
H29C H 0.8336 -0.0910 0.5788 0.089 Uiso 0.783(12) 1 calc R U P A 1
C30A C 0.8439(5) 0.0508(2) 0.5993(2) 0.0443(10) Uani 0.783(12) 1 d . . P A 1
H30A H 0.8310 0.0401 0.5577 0.066 Uiso 0.783(12) 1 calc R U P A 1
H30B H 0.9372 0.0516 0.6155 0.066 Uiso 0.783(12) 1 calc R U P A 1
H30C H 0.8060 0.0984 0.6053 0.066 Uiso 0.783(12) 1 calc R U P A 1
C28B C 0.792(3) 0.0081(15) 0.6241(13) 0.0399(11) Uani 0.217(12) 1 d . . P A 2
H28B H 0.8026 0.0484 0.6533 0.048 Uiso 0.217(12) 1 calc R U P A 2
C29B C 0.8562(19) 0.0334(18) 0.5772(10) 0.079(7) Uani 0.217(12) 1 d . . P A 2
H29D H 0.9482 0.0428 0.5927 0.118 Uiso 0.217(12) 1 calc R U P A 2
H29E H 0.8147 0.0783 0.5604 0.118 Uiso 0.217(12) 1 calc R U P A 2
H29F H 0.8491 -0.0041 0.5469 0.118 Uiso 0.217(12) 1 calc R U P A 2
C30B C 0.8538(10) -0.0593(9) 0.6571(9) 0.057(5) Uani 0.217(12) 1 d . . P A 2
H30D H 0.8307 -0.1028 0.6333 0.086 Uiso 0.217(12) 1 calc R U P A 2
H30E H 0.8218 -0.0642 0.6937 0.086 Uiso 0.217(12) 1 calc R U P A 2
H30F H 0.9485 -0.0536 0.6653 0.086 Uiso 0.217(12) 1 calc R U P A 2
C31 C 0.66733(16) 0.33728(9) 0.43744(7) 0.0280(3) Uani 1 1 d . . . . .
C32 C 0.60320(16) 0.40234(9) 0.41393(7) 0.0281(3) Uani 1 1 d . . . . .
C33 C 0.67979(16) 0.45920(9) 0.39974(7) 0.0300(3) Uani 1 1 d . . . . .
H33 H 0.6379 0.5030 0.3851 0.036 Uiso 1 1 calc R U . . .
C34 C 0.81380(16) 0.45524(9) 0.40578(7) 0.0307(4) Uani 1 1 d . . . . .
C35 C 0.87152(16) 0.38880(9) 0.42224(7) 0.0310(4) Uani 1 1 d . . . . .
H35 H 0.9623 0.3838 0.4234 0.037 Uiso 1 1 calc R U . . .
C36 C 0.80247(16) 0.32881(9) 0.43720(7) 0.0288(3) Uani 1 1 d . . . . .
C37 C 0.45289(16) 0.41311(10) 0.40045(7) 0.0330(4) Uani 1 1 d . . . . .
C38 C 0.39243(19) 0.42057(12) 0.45562(9) 0.0447(5) Uani 1 1 d . . . . .
H38A H 0.4244 0.4652 0.4764 0.067 Uiso 1 1 calc R U . . .
H38B H 0.4170 0.3784 0.4809 0.067 Uiso 1 1 calc R U . . .
H38C H 0.2976 0.4228 0.4446 0.067 Uiso 1 1 calc R U . . .
C39 C 0.38897(18) 0.35068(12) 0.36152(9) 0.0442(5) Uani 1 1 d . . . . .
H39A H 0.2943 0.3566 0.3545 0.066 Uiso 1 1 calc R U . . .
H39B H 0.4124 0.3040 0.3809 0.066 Uiso 1 1 calc R U . . .
H39C H 0.4195 0.3518 0.3244 0.066 Uiso 1 1 calc R U . . .
C40 C 0.41364(19) 0.48297(12) 0.36504(10) 0.0476(5) Uani 1 1 d . . . . .
H40A H 0.4498 0.4817 0.3293 0.071 Uiso 1 1 calc R U . . .
H40B H 0.4475 0.5256 0.3882 0.071 Uiso 1 1 calc R U . . .
H40C H 0.3187 0.4860 0.3552 0.071 Uiso 1 1 calc R U . . .
C41 C 0.89153(18) 0.52156(10) 0.39098(8) 0.0379(4) Uani 1 1 d . . . . .
C42 C 0.8592(2) 0.53459(11) 0.32550(9) 0.0465(5) Uani 1 1 d . . . . .
H42A H 0.8832 0.4916 0.3051 0.070 Uiso 1 1 calc R U . . .
H42B H 0.9077 0.5769 0.3156 0.070 Uiso 1 1 calc R U . . .
H42C H 0.7658 0.5436 0.3138 0.070 Uiso 1 1 calc R U . . .
C43 C 1.0382(2) 0.51114(13) 0.40904(12) 0.0614(6) Uani 1 1 d . . . . .
H43A H 1.0594 0.5006 0.4508 0.092 Uiso 1 1 calc R U . . .
H43B H 1.0829 0.5557 0.4007 0.092 Uiso 1 1 calc R U . . .
H43C H 1.0662 0.4704 0.3873 0.092 Uiso 1 1 calc R U . . .
C44 C 0.8532(2) 0.58937(11) 0.42265(9) 0.0478(5) Uani 1 1 d . . . . .
H44A H 0.7597 0.5980 0.4111 0.072 Uiso 1 1 calc R U . . .
H44B H 0.9011 0.6317 0.4123 0.072 Uiso 1 1 calc R U . . .
H44C H 0.8745 0.5815 0.4647 0.072 Uiso 1 1 calc R U . . .
C45 C 0.87934(17) 0.25620(9) 0.45072(7) 0.0336(4) Uani 1 1 d . . . . .
C46 C 0.8129(2) 0.19585(10) 0.41041(9) 0.0449(5) Uani 1 1 d . . . . .
H46A H 0.8590 0.1498 0.4201 0.067 Uiso 1 1 calc R U . . .
H46B H 0.8149 0.2086 0.3699 0.067 Uiso 1 1 calc R U . . .
H46C H 0.7225 0.1907 0.4155 0.067 Uiso 1 1 calc R U . . .
C47 C 0.8959(2) 0.23394(11) 0.51500(8) 0.0432(5) Uani 1 1 d . . . . .
H47A H 0.8108 0.2221 0.5244 0.065 Uiso 1 1 calc R U . . .
H47B H 0.9348 0.2743 0.5396 0.065 Uiso 1 1 calc R U . . .
H47C H 0.9527 0.1912 0.5220 0.065 Uiso 1 1 calc R U . . .
C48 C 1.01889(19) 0.26191(11) 0.43873(9) 0.0451(5) Uani 1 1 d . . . . .
H48A H 1.0611 0.2142 0.4445 0.068 Uiso 1 1 calc R U . . .
H48B H 1.0681 0.2972 0.4655 0.068 Uiso 1 1 calc R U . . .
H48C H 1.0162 0.2780 0.3986 0.068 Uiso 1 1 calc R U . . .
H1A H 0.462(3) 0.2830(16) 0.4624(13) 0.010(7) Uiso 0.5 1 d . . P . .
H1B H 0.655(5) 0.211(3) 0.485(2) 0.061(14) Uiso 0.5 1 d . . P . .

loop_
_atom_site_aniso_label
_atom_site_aniso_U_11
_atom_site_aniso_U_22
_atom_site_aniso_U_33
_atom_site_aniso_U_23
_atom_site_aniso_U_13
_atom_site_aniso_U_12
P1 0.0427(3) 0.0308(2) 0.0316(2) 0.00288(17) 0.00693(19) -0.00667(18)
N1 0.0365(7) 0.0234(6) 0.0229(7) 0.0029(5) 0.0037(5) -0.0012(5)
N2 0.0357(7) 0.0237(7) 0.0235(7) 0.0015(5) 0.0065(5) -0.0003(5)
C1 0.0263(8) 0.0239(7) 0.0266(8) 0.0013(6) 0.0049(6) 0.0007(6)
C2 0.0423(9) 0.0301(8) 0.0229(8) 0.0048(6) 0.0067(7) 0.0014(7)
C3 0.0425(9) 0.0277(8) 0.0256(8) 0.0079(6) 0.0061(7) 0.0006(7)
C4 0.0337(8) 0.0300(8) 0.0257(8) 0.0028(6) 0.0056(7) -0.0004(7)
C5 0.0387(9) 0.0303(8) 0.0288(9) 0.0000(7) 0.0084(7) -0.0002(7)
C6 0.0464(10) 0.0262(8) 0.0316(9) 0.0018(7) 0.0098(7) -0.0001(7)
C7 0.0357(9) 0.0247(8) 0.0220(8) 0.0003(6) 0.0058(6) -0.0006(6)
C8 0.0364(9) 0.0347(9) 0.0264(8) -0.0017(7) 0.0079(7) -0.0012(7)
C9 0.0418(10) 0.0424(10) 0.0405(10) -0.0058(8) 0.0128(8) -0.0110(8)
C10 0.0565(12) 0.0300(9) 0.0454(11) -0.0073(8) 0.0123(9) -0.0090(8)
C11 0.0500(11) 0.0275(9) 0.0394(10) -0.0032(7) 0.0101(8) 0.0042(7)
C12 0.0369(9) 0.0280(8) 0.0270(8) 0.0023(6) 0.0057(7) 0.0034(7)
C13 0.0355(9) 0.0423(10) 0.0379(10) -0.0043(8) 0.0118(8) 0.0021(7)
C14 0.113(2) 0.104(2) 0.0500(14) 0.0119(14) 0.0210(15) 0.067(2)
C15 0.0854(18) 0.0774(17) 0.0671(16) 0.0202(13) 0.0509(15) 0.0343(14)
C16 0.0356(9) 0.0335(9) 0.0437(10) 0.0017(8) 0.0110(8) 0.0062(7)
C17 0.0350(11) 0.0869(17) 0.0542(13) 0.0058(12) 0.0057(9) 0.0133(11)
C18 0.0556(13) 0.0585(13) 0.0588(13) -0.0055(11) 0.0285(11) 0.0036(10)
C19 0.0317(8) 0.0216(7) 0.0243(8) 0.0040(6) 0.0046(6) -0.0006(6)
C20 0.0305(8) 0.0316(8) 0.0326(9) 0.0070(7) 0.0056(7) -0.0012(7)
C21 0.0397(10) 0.0446(11) 0.0406(10) 0.0039(8) -0.0001(8) -0.0142(8)
C22 0.0686(14) 0.0325(9) 0.0354(10) -0.0020(8) 0.0025(9) -0.0142(9)
C23 0.0687(13) 0.0270(9) 0.0332(9) 0.0013(7) 0.0119(9) 0.0098(8)
C24 0.0393(9) 0.0308(8) 0.0293(8) 0.0061(7) 0.0065(7) 0.0085(7)
C25 0.0322(9) 0.0431(10) 0.0483(11) 0.0107(8) 0.0126(8) 0.0093(8)
C26 0.0696(16) 0.0791(17) 0.0634(15) 0.0250(13) 0.0149(12) 0.0387(14)
C27 0.0625(14) 0.0684(15) 0.0809(17) 0.0270(13) 0.0416(13) 0.0260(12)
C28A 0.0341(19) 0.052(3) 0.0337(18) 0.0090(18) 0.0063(12) 0.0132(19)
C29A 0.0545(18) 0.056(2) 0.071(3) 0.018(2) 0.0196(19) 0.0282(15)
C30A 0.0309(16) 0.0509(17) 0.051(3) -0.0020(18) 0.0058(17) 0.0038(12)
C28B 0.0341(19) 0.052(3) 0.0337(18) 0.0090(18) 0.0063(12) 0.0132(19)
C29B 0.031(7) 0.14(2) 0.060(12) 0.044(11) -0.001(8) -0.027(11)
C30B 0.036(5) 0.071(8) 0.062(10) 0.020(8) -0.003(5) 0.014(5)
C31 0.0333(8) 0.0269(8) 0.0236(8) 0.0011(6) 0.0047(6) -0.0021(6)
C32 0.0312(8) 0.0291(8) 0.0240(8) 0.0003(6) 0.0049(6) 0.0011(6)
C33 0.0350(9) 0.0267(8) 0.0277(8) 0.0034(6) 0.0038(7) 0.0024(7)
C34 0.0337(9) 0.0311(8) 0.0264(8) 0.0037(6) 0.0030(7) -0.0032(7)
C35 0.0284(8) 0.0357(9) 0.0280(8) 0.0029(7) 0.0028(6) 0.0004(7)
C36 0.0342(8) 0.0289(8) 0.0223(8) 0.0013(6) 0.0027(6) 0.0021(6)
C37 0.0295(8) 0.0363(9) 0.0332(9) 0.0019(7) 0.0057(7) 0.0029(7)
C38 0.0361(10) 0.0572(12) 0.0425(11) -0.0032(9) 0.0122(8) 0.0028(8)
C39 0.0345(9) 0.0530(12) 0.0422(11) -0.0063(9) -0.0008(8) -0.0014(8)
C40 0.0358(10) 0.0491(11) 0.0577(12) 0.0144(10) 0.0074(9) 0.0113(8)
C41 0.0373(9) 0.0349(9) 0.0396(10) 0.0073(7) 0.0020(8) -0.0076(7)
C42 0.0597(12) 0.0404(10) 0.0410(11) 0.0045(8) 0.0139(9) -0.0128(9)
C43 0.0387(11) 0.0573(14) 0.0854(18) 0.0223(12) 0.0042(11) -0.0140(10)
C44 0.0635(13) 0.0360(10) 0.0412(11) -0.0003(8) 0.0027(9) -0.0146(9)
C45 0.0386(9) 0.0312(9) 0.0305(9) 0.0026(7) 0.0044(7) 0.0060(7)
C46 0.0559(12) 0.0338(10) 0.0438(11) -0.0054(8) 0.0056(9) 0.0066(8)
C47 0.0513(11) 0.0406(10) 0.0365(10) 0.0109(8) 0.0047(8) 0.0123(8)
C48 0.0421(11) 0.0441(11) 0.0500(11) 0.0051(9) 0.0111(9) 0.0136(8)

loop_
_atom_type_symbol
_atom_type_description
_atom_type_scat_dispersion_real
_atom_type_scat_dispersion_imag
_atom_type_scat_source
C C 0.0181 0.0091 'International Tables Vol C Tables 4.2.6.8 and 6.1.1.4'
H H 0.0000 0.0000 'International Tables Vol C Tables 4.2.6.8 and 6.1.1.4'
N N 0.0311 0.0180 'International Tables Vol C Tables 4.2.6.8 and 6.1.1.4'
P P 0.2955 0.4335 'International Tables Vol C Tables 4.2.6.8 and 6.1.1.4'

loop_
_geom_angle_atom_site_label_1
_geom_angle_atom_site_label_2
_geom_angle_atom_site_label_3
_geom_angle
_geom_angle_site_symmetry_1
_geom_angle_site_symmetry_3
_geom_angle_publ_flag
C6 P1 C31 97.74(8) . . ?
C6 P1 H1A 104.6(13) . . ?
C31 P1 H1A 105.5(13) . . ?
C6 P1 H1B 104(2) . . ?
C31 P1 H1B 108(2) . . ?
H1A P1 H1B 132(3) . . ?
C1 N1 C3 110.04(13) . . ?
C1 N1 C19 126.56(13) . . ?
C3 N1 C19 122.85(13) . . ?
C1 N2 C2 110.12(13) . . ?
C1 N2 C7 126.22(13) . . ?
C2 N2 C7 123.20(13) . . ?
C4 C1 N1 124.84(15) . . ?
C4 C1 N2 131.08(15) . . ?
N1 C1 N2 104.08(13) . . ?
C3 C2 N2 107.58(14) . . ?
C3 C2 H2 126.2 . . ?
N2 C2 H2 126.2 . . ?
C2 C3 N1 108.16(14) . . ?
C2 C3 H3 125.9 . . ?
N1 C3 H3 125.9 . . ?
C1 C4 C5 127.72(16) . . ?
C1 C4 H4 116.1 . . ?
C5 C4 H4 116.1 . . ?
C6 C5 C4 127.50(16) . . ?
C6 C5 H5 116.3 . . ?
C4 C5 H5 116.3 . . ?
C5 C6 P1 125.03(13) . . ?
C5 C6 H6 117.5 . . ?
P1 C6 H6 117.5 . . ?
C8 C7 C12 122.98(15) . . ?
C8 C7 N2 118.44(14) . . ?
C12 C7 N2 118.58(15) . . ?
C9 C8 C7 117.36(16) . . ?
C9 C8 C13 120.94(16) . . ?
C7 C8 C13 121.69(15) . . ?
C10 C9 C8 120.79(17) . . ?
C10 C9 H9 119.6 . . ?
C8 C9 H9 119.6 . . ?
C11 C10 C9 120.79(17) . . ?
C11 C10 H10 119.6 . . ?
C9 C10 H10 119.6 . . ?
C10 C11 C12 120.93(17) . . ?
C10 C11 H11 119.5 . . ?
C12 C11 H11 119.5 . . ?
C11 C12 C7 117.11(16) . . ?
C11 C12 C16 121.68(15) . . ?
C7 C12 C16 121.17(15) . . ?
C15 C13 C14 112.5(2) . . ?
C15 C13 C8 111.33(17) . . ?
C14 C13 C8 111.92(16) . . ?
C15 C13 H13 106.9 . . ?
C14 C13 H13 106.9 . . ?
C8 C13 H13 106.9 . . ?
C13 C14 H14A 109.5 . . ?
C13 C14 H14B 109.5 . . ?
H14A C14 H14B 109.5 . . ?
C13 C14 H14C 109.5 . . ?
H14A C14 H14C 109.5 . . ?
H14B C14 H14C 109.5 . . ?
C13 C15 H15A 109.5 . . ?
C13 C15 H15B 109.5 . . ?
H15A C15 H15B 109.5 . . ?
C13 C15 H15C 109.5 . . ?
H15A C15 H15C 109.5 . . ?
H15B C15 H15C 109.5 . . ?
C12 C16 C17 110.46(16) . . ?
C12 C16 C18 112.89(16) . . ?
C17 C16 C18 111.21(17) . . ?
C12 C16 H16 107.3 . . ?
C17 C16 H16 107.3 . . ?
C18 C16 H16 107.3 . . ?
C16 C17 H17A 109.5 . . ?
C16 C17 H17B 109.5 . . ?
H17A C17 H17B 109.5 . . ?
C16 C17 H17C 109.5 . . ?
H17A C17 H17C 109.5 . . ?
H17B C17 H17C 109.5 . . ?
C16 C18 H18A 109.5 . . ?
C16 C18 H18B 109.5 . . ?
H18A C18 H18B 109.5 . . ?
C16 C18 H18C 109.5 . . ?
H18A C18 H18C 109.5 . . ?
H18B C18 H18C 109.5 . . ?
C24 C19 C20 122.38(15) . . ?
C24 C19 N1 118.94(14) . . ?
C20 C19 N1 118.52(14) . . ?
C21 C20 C19 117.54(16) . . ?
C21 C20 C25 120.77(16) . . ?
C19 C20 C25 121.68(16) . . ?
C22 C21 C20 121.08(18) . . ?
C22 C21 H21 119.5 . . ?
C20 C21 H21 119.5 . . ?
C21 C22 C23 120.73(17) . . ?
C21 C22 H22 119.6 . . ?
C23 C22 H22 119.6 . . ?
C22 C23 C24 120.97(17) . . ?
C22 C23 H23 119.5 . . ?
C24 C23 H23 119.5 . . ?
C23 C24 C19 117.24(16) . . ?
C23 C24 C28A 120.8(3) . . ?
C19 C24 C28A 122.0(3) . . ?
C23 C24 C28B 124.8(11) . . ?
C19 C24 C28B 116.8(11) . . ?
C26 C25 C20 112.45(17) . . ?
C26 C25 C27 111.72(19) . . ?
C20 C25 C27 110.18(16) . . ?
C26 C25 H25 107.4 . . ?
C20 C25 H25 107.4 . . ?
C27 C25 H25 107.4 . . ?
C25 C26 H26A 109.5 . . ?
C25 C26 H26B 109.5 . . ?
H26A C26 H26B 109.5 . . ?
C25 C26 H26C 109.5 . . ?
H26A C26 H26C 109.5 . . ?
H26B C26 H26C 109.5 . . ?
C25 C27 H27A 109.5 . . ?
C25 C27 H27B 109.5 . . ?
H27A C27 H27B 109.5 . . ?
C25 C27 H27C 109.5 . . ?
H27A C27 H27C 109.5 . . ?
H27B C27 H27C 109.5 . . ?
C24 C28A C30A 109.2(4) . . ?
C24 C28A C29A 113.3(4) . . ?
C30A C28A C29A 108.2(4) . . ?
C24 C28A H28A 108.7 . . ?
C30A C28A H28A 108.7 . . ?
C29A C28A H28A 108.7 . . ?
C28A C29A H29A 109.5 . . ?
C28A C29A H29B 109.5 . . ?
H29A C29A H29B 109.5 . . ?
C28A C29A H29C 109.5 . . ?
H29A C29A H29C 109.5 . . ?
H29B C29A H29C 109.5 . . ?
C28A C30A H30A 109.5 . . ?
C28A C30A H30B 109.5 . . ?
H30A C30A H30B 109.5 . . ?
C28A C30A H30C 109.5 . . ?
H30A C30A H30C 109.5 . . ?
H30B C30A H30C 109.5 . . ?
C29B C28B C30B 115(2) . . ?
C29B C28B C24 116.9(19) . . ?
C30B C28B C24 107.7(15) . . ?
C29B C28B H28B 105.5 . . ?
C30B C28B H28B 105.5 . . ?
C24 C28B H28B 105.5 . . ?
C28B C29B H29D 109.5 . . ?
C28B C29B H29E 109.5 . . ?
H29D C29B H29E 109.5 . . ?
C28B C29B H29F 109.5 . . ?
H29D C29B H29F 109.5 . . ?
H29E C29B H29F 109.5 . . ?
C28B C30B H30D 109.5 . . ?
C28B C30B H30E 109.5 . . ?
H30D C30B H30E 109.5 . . ?
C28B C30B H30F 109.5 . . ?
H30D C30B H30F 109.5 . . ?
H30E C30B H30F 109.5 . . ?
C36 C31 C32 119.09(14) . . ?
C36 C31 P1 119.13(12) . . ?
C32 C31 P1 120.98(12) . . ?
C33 C32 C31 117.89(15) . . ?
C33 C32 C37 117.39(14) . . ?
C31 C32 C37 124.66(14) . . ?
C34 C33 C32 123.53(15) . . ?
C34 C33 H33 118.2 . . ?
C32 C33 H33 118.2 . . ?
C35 C34 C33 117.17(15) . . ?
C35 C34 C41 122.57(15) . . ?
C33 C34 C41 120.17(15) . . ?
C34 C35 C36 123.04(15) . . ?
C34 C35 H35 118.5 . . ?
C36 C35 H35 118.5 . . ?
C35 C36 C31 118.35(15) . . ?
C35 C36 C45 116.98(15) . . ?
C31 C36 C45 124.64(14) . . ?
C39 C37 C40 104.92(15) . . ?
C39 C37 C38 111.14(15) . . ?
C40 C37 C38 105.42(15) . . ?
C39 C37 C32 109.77(14) . . ?
C40 C37 C32 111.96(14) . . ?
C38 C37 C32 113.26(14) . . ?
C37 C38 H38A 109.5 . . ?
C37 C38 H38B 109.5 . . ?
H38A C38 H38B 109.5 . . ?
C37 C38 H38C 109.5 . . ?
H38A C38 H38C 109.5 . . ?
H38B C38 H38C 109.5 . . ?
C37 C39 H39A 109.5 . . ?
C37 C39 H39B 109.5 . . ?
H39A C39 H39B 109.5 . . ?
C37 C39 H39C 109.5 . . ?
H39A C39 H39C 109.5 . . ?
H39B C39 H39C 109.5 . . ?
C37 C40 H40A 109.5 . . ?
C37 C40 H40B 109.5 . . ?
H40A C40 H40B 109.5 . . ?
C37 C40 H40C 109.5 . . ?
H40A C40 H40C 109.5 . . ?
H40B C40 H40C 109.5 . . ?
C42 C41 C43 108.92(18) . . ?
C42 C41 C34 108.71(15) . . ?
C43 C41 C34 112.61(15) . . ?
C42 C41 C44 109.09(16) . . ?
C43 C41 C44 107.77(18) . . ?
C34 C41 C44 109.68(15) . . ?
C41 C42 H42A 109.5 . . ?
C41 C42 H42B 109.5 . . ?
H42A C42 H42B 109.5 . . ?
C41 C42 H42C 109.5 . . ?
H42A C42 H42C 109.5 . . ?
H42B C42 H42C 109.5 . . ?
C41 C43 H43A 109.5 . . ?
C41 C43 H43B 109.5 . . ?
H43A C43 H43B 109.5 . . ?
C41 C43 H43C 109.5 . . ?
H43A C43 H43C 109.5 . . ?
H43B C43 H43C 109.5 . . ?
C41 C44 H44A 109.5 . . ?
C41 C44 H44B 109.5 . . ?
H44A C44 H44B 109.5 . . ?
C41 C44 H44C 109.5 . . ?
H44A C44 H44C 109.5 . . ?
H44B C44 H44C 109.5 . . ?
C46 C45 C47 111.47(16) . . ?
C46 C45 C48 105.95(15) . . ?
C47 C45 C48 104.80(15) . . ?
C46 C45 C36 109.48(14) . . ?
C47 C45 C36 112.78(14) . . ?
C48 C45 C36 112.08(14) . . ?
C45 C46 H46A 109.5 . . ?
C45 C46 H46B 109.5 . . ?
H46A C46 H46B 109.5 . . ?
C45 C46 H46C 109.5 . . ?
H46A C46 H46C 109.5 . . ?
H46B C46 H46C 109.5 . . ?
C45 C47 H47A 109.5 . . ?
C45 C47 H47B 109.5 . . ?
H47A C47 H47B 109.5 . . ?
C45 C47 H47C 109.5 . . ?
H47A C47 H47C 109.5 . . ?
H47B C47 H47C 109.5 . . ?
C45 C48 H48A 109.5 . . ?
C45 C48 H48B 109.5 . . ?
H48A C48 H48B 109.5 . . ?
C45 C48 H48C 109.5 . . ?
H48A C48 H48C 109.5 . . ?
H48B C48 H48C 109.5 . . ?

loop_
_geom_bond_atom_site_label_1
_geom_bond_atom_site_label_2
_geom_bond_distance
_geom_bond_site_symmetry_2
_geom_bond_publ_flag
P1 C6 1.8157(18) . ?
P1 C31 1.8623(16) . ?
P1 H1A 1.30(3) . ?
P1 H1B 1.31(5) . ?
N1 C1 1.386(2) . ?
N1 C3 1.396(2) . ?
N1 C19 1.432(2) . ?
N2 C1 1.388(2) . ?
N2 C2 1.400(2) . ?
N2 C7 1.433(2) . ?
C1 C4 1.376(2) . ?
C2 C3 1.329(2) . ?
C2 H2 0.9500 . ?
C3 H3 0.9500 . ?
C4 C5 1.422(2) . ?
C4 H4 0.9500 . ?
C5 C6 1.355(2) . ?
C5 H5 0.9500 . ?
C6 H6 0.9500 . ?
C7 C8 1.397(2) . ?
C7 C12 1.399(2) . ?
C8 C9 1.390(3) . ?
C8 C13 1.521(2) . ?
C9 C10 1.379(3) . ?
C9 H9 0.9500 . ?
C10 C11 1.376(3) . ?
C10 H10 0.9500 . ?
C11 C12 1.393(2) . ?
C11 H11 0.9500 . ?
C12 C16 1.517(2) . ?
C13 C15 1.501(3) . ?
C13 C14 1.509(3) . ?
C13 H13 1.0000 . ?
C14 H14A 0.9800 . ?
C14 H14B 0.9800 . ?
C14 H14C 0.9800 . ?
C15 H15A 0.9800 . ?
C15 H15B 0.9800 . ?
C15 H15C 0.9800 . ?
C16 C17 1.524(3) . ?
C16 C18 1.526(3) . ?
C16 H16 1.0000 . ?
C17 H17A 0.9800 . ?
C17 H17B 0.9800 . ?
C17 H17C 0.9800 . ?
C18 H18A 0.9800 . ?
C18 H18B 0.9800 . ?
C18 H18C 0.9800 . ?
C19 C24 1.399(2) . ?
C19 C20 1.401(2) . ?
C20 C21 1.389(3) . ?
C20 C25 1.520(2) . ?
C21 C22 1.367(3) . ?
C21 H21 0.9500 . ?
C22 C23 1.377(3) . ?
C22 H22 0.9500 . ?
C23 C24 1.394(3) . ?
C23 H23 0.9500 . ?
C24 C28A 1.501(7) . ?
C24 C28B 1.65(3) . ?
C25 C26 1.520(3) . ?
C25 C27 1.527(3) . ?
C25 H25 1.0000 . ?
C26 H26A 0.9800 . ?
C26 H26B 0.9800 . ?
C26 H26C 0.9800 . ?
C27 H27A 0.9800 . ?
C27 H27B 0.9800 . ?
C27 H27C 0.9800 . ?
C28A C30A 1.531(6) . ?
C28A C29A 1.544(7) . ?
C28A H28A 1.0000 . ?
C29A H29A 0.9800 . ?
C29A H29B 0.9800 . ?
C29A H29C 0.9800 . ?
C30A H30A 0.9800 . ?
C30A H30B 0.9800 . ?
C30A H30C 0.9800 . ?
C28B C29B 1.47(3) . ?
C28B C30B 1.54(3) . ?
C28B H28B 1.0000 . ?
C29B H29D 0.9800 . ?
C29B H29E 0.9800 . ?
C29B H29F 0.9800 . ?
C30B H30D 0.9800 . ?
C30B H30E 0.9800 . ?
C30B H30F 0.9800 . ?
C31 C36 1.424(2) . ?
C31 C32 1.431(2) . ?
C32 C33 1.393(2) . ?
C32 C37 1.560(2) . ?
C33 C34 1.386(2) . ?
C33 H33 0.9500 . ?
C34 C35 1.385(2) . ?
C34 C41 1.539(2) . ?
C35 C36 1.397(2) . ?
C35 H35 0.9500 . ?
C36 C45 1.560(2) . ?
C37 C39 1.539(3) . ?
C37 C40 1.542(3) . ?
C37 C38 1.545(2) . ?
C38 H38A 0.9800 . ?
C38 H38B 0.9800 . ?
C38 H38C 0.9800 . ?
C39 H39A 0.9800 . ?
C39 H39B 0.9800 . ?
C39 H39C 0.9800 . ?
C40 H40A 0.9800 . ?
C40 H40B 0.9800 . ?
C40 H40C 0.9800 . ?
C41 C42 1.527(3) . ?
C41 C43 1.528(3) . ?
C41 C44 1.540(3) . ?
C42 H42A 0.9800 . ?
C42 H42B 0.9800 . ?
C42 H42C 0.9800 . ?
C43 H43A 0.9800 . ?
C43 H43B 0.9800 . ?
C43 H43C 0.9800 . ?
C44 H44A 0.9800 . ?
C44 H44B 0.9800 . ?
C44 H44C 0.9800 . ?
C45 C46 1.537(3) . ?
C45 C47 1.538(2) . ?
C45 C48 1.541(3) . ?
C46 H46A 0.9800 . ?
C46 H46B 0.9800 . ?
C46 H46C 0.9800 . ?
C47 H47A 0.9800 . ?
C47 H47B 0.9800 . ?
C47 H47C 0.9800 . ?
C48 H48A 0.9800 . ?
C48 H48B 0.9800 . ?
C48 H48C 0.9800 . ?

loop_
_geom_torsion_atom_site_label_1
_geom_torsion_atom_site_label_2
_geom_torsion_atom_site_label_3
_geom_torsion_atom_site_label_4
_geom_torsion
_geom_torsion_site_symmetry_1
_geom_torsion_site_symmetry_2
_geom_torsion_site_symmetry_3
_geom_torsion_site_symmetry_4
_geom_torsion_publ_flag
C3 N1 C1 C4 -178.69(15) . . . . ?
C19 N1 C1 C4 -7.0(3) . . . . ?
C3 N1 C1 N2 0.82(17) . . . . ?
C19 N1 C1 N2 172.47(14) . . . . ?
C2 N2 C1 C4 179.29(17) . . . . ?
C7 N2 C1 C4 -8.3(3) . . . . ?
C2 N2 C1 N1 -0.17(17) . . . . ?
C7 N2 C1 N1 172.20(14) . . . . ?
C1 N2 C2 C3 -0.56(19) . . . . ?
C7 N2 C2 C3 -173.21(15) . . . . ?
N2 C2 C3 N1 1.05(19) . . . . ?
C1 N1 C3 C2 -1.21(19) . . . . ?
C19 N1 C3 C2 -173.23(15) . . . . ?
N1 C1 C4 C5 176.42(16) . . . . ?
N2 C1 C4 C5 -2.9(3) . . . . ?
C1 C4 C5 C6 -178.81(17) . . . . ?
C4 C5 C6 P1 -1.7(3) . . . . ?
C31 P1 C6 C5 -151.86(16) . . . . ?
C1 N2 C7 C8 -79.1(2) . . . . ?
C2 N2 C7 C8 92.34(19) . . . . ?
C1 N2 C7 C12 100.95(18) . . . . ?
C2 N2 C7 C12 -87.6(2) . . . . ?
C12 C7 C8 C9 -1.6(2) . . . . ?
N2 C7 C8 C9 178.46(15) . . . . ?
C12 C7 C8 C13 179.44(16) . . . . ?
N2 C7 C8 C13 -0.5(2) . . . . ?
C7 C8 C9 C10 -0.3(3) . . . . ?
C13 C8 C9 C10 178.69(17) . . . . ?
C8 C9 C10 C11 1.7(3) . . . . ?
C9 C10 C11 C12 -1.3(3) . . . . ?
C10 C11 C12 C7 -0.5(3) . . . . ?
C10 C11 C12 C16 -178.20(17) . . . . ?
C8 C7 C12 C11 2.0(2) . . . . ?
N2 C7 C12 C11 -178.06(15) . . . . ?
C8 C7 C12 C16 179.67(15) . . . . ?
N2 C7 C12 C16 -0.4(2) . . . . ?
C9 C8 C13 C15 -50.3(3) . . . . ?
C7 C8 C13 C15 128.7(2) . . . . ?
C9 C8 C13 C14 76.6(3) . . . . ?
C7 C8 C13 C14 -104.5(2) . . . . ?
C11 C12 C16 C17 87.6(2) . . . . ?
C7 C12 C16 C17 -89.9(2) . . . . ?
C11 C12 C16 C18 -37.6(2) . . . . ?
C7 C12 C16 C18 144.83(17) . . . . ?
C1 N1 C19 C24 107.69(18) . . . . ?
C3 N1 C19 C24 -81.7(2) . . . . ?
C1 N1 C19 C20 -76.8(2) . . . . ?
C3 N1 C19 C20 93.82(19) . . . . ?
C24 C19 C20 C21 2.2(2) . . . . ?
N1 C19 C20 C21 -173.08(15) . . . . ?
C24 C19 C20 C25 -179.06(15) . . . . ?
N1 C19 C20 C25 5.6(2) . . . . ?
C19 C20 C21 C22 -0.4(3) . . . . ?
C25 C20 C21 C22 -179.13(17) . . . . ?
C20 C21 C22 C23 -1.3(3) . . . . ?
C21 C22 C23 C24 1.2(3) . . . . ?
C22 C23 C24 C19 0.5(3) . . . . ?
C22 C23 C24 C28A 179.0(3) . . . . ?
C22 C23 C24 C28B -167.1(10) . . . . ?
C20 C19 C24 C23 -2.3(2) . . . . ?
N1 C19 C24 C23 173.00(14) . . . . ?
C20 C19 C24 C28A 179.3(3) . . . . ?
N1 C19 C24 C28A -5.5(3) . . . . ?
C20 C19 C24 C28B 166.3(10) . . . . ?
N1 C19 C24 C28B -18.4(10) . . . . ?
C21 C20 C25 C26 -53.1(2) . . . . ?
C19 C20 C25 C26 128.2(2) . . . . ?
C21 C20 C25 C27 72.2(2) . . . . ?
C19 C20 C25 C27 -106.4(2) . . . . ?
C23 C24 C28A C30A 103.9(4) . . . . ?
C19 C24 C28A C30A -77.7(5) . . . . ?
C23 C24 C28A C29A -16.7(6) . . . . ?
C19 C24 C28A C29A 161.7(4) . . . . ?
C23 C24 C28B C29B 64(3) . . . . ?
C19 C24 C28B C29B -104(3) . . . . ?
C23 C24 C28B C30B -67(2) . . . . ?
C19 C24 C28B C30B 125.3(16) . . . . ?
C6 P1 C31 C36 84.75(14) . . . . ?
C6 P1 C31 C32 -84.95(14) . . . . ?
C36 C31 C32 C33 -9.4(2) . . . . ?
P1 C31 C32 C33 160.31(12) . . . . ?
C36 C31 C32 C37 167.80(15) . . . . ?
P1 C31 C32 C37 -22.5(2) . . . . ?
C31 C32 C33 C34 1.7(2) . . . . ?
C37 C32 C33 C34 -175.65(15) . . . . ?
C32 C33 C34 C35 5.5(2) . . . . ?
C32 C33 C34 C41 -177.96(16) . . . . ?
C33 C34 C35 C36 -5.3(2) . . . . ?
C41 C34 C35 C36 178.31(16) . . . . ?
C34 C35 C36 C31 -2.2(2) . . . . ?
C34 C35 C36 C45 175.96(15) . . . . ?
C32 C31 C36 C35 9.6(2) . . . . ?
P1 C31 C36 C35 -160.24(12) . . . . ?
C32 C31 C36 C45 -168.41(15) . . . . ?
P1 C31 C36 C45 21.7(2) . . . . ?
C33 C32 C37 C39 124.08(17) . . . . ?
C31 C32 C37 C39 -53.1(2) . . . . ?
C33 C32 C37 C40 8.0(2) . . . . ?
C31 C32 C37 C40 -169.22(16) . . . . ?
C33 C32 C37 C38 -111.05(18) . . . . ?
C31 C32 C37 C38 71.7(2) . . . . ?
C35 C34 C41 C42 108.26(19) . . . . ?
C33 C34 C41 C42 -68.1(2) . . . . ?
C35 C34 C41 C43 -12.5(3) . . . . ?
C33 C34 C41 C43 171.15(18) . . . . ?
C35 C34 C41 C44 -132.54(18) . . . . ?
C33 C34 C41 C44 51.1(2) . . . . ?
C35 C36 C45 C46 -123.22(17) . . . . ?
C31 C36 C45 C46 54.9(2) . . . . ?
C35 C36 C45 C47 112.04(18) . . . . ?
C31 C36 C45 C47 -69.9(2) . . . . ?
C35 C36 C45 C48 -6.0(2) . . . . ?
C31 C36 C45 C48 172.12(16) . . . . ?
